data_2223005
loop_
_publ_author_name
'Jiang, Wen-Sheng'
'Sun, Di'
'Xie, Su-Yuan'
'Huang, Rong-Bin'
'Zheng, Lan-Sun'

_publ_section_title
;
 4<i>H</i>-Cyclopenta[<i>def</i>]phenanthren-4-one
;
_journal_coeditor_code BX2227
_journal_issue 9
_journal_name_full 'Acta Crystallographica Section E'
_journal_page_first o2105
_journal_paper_doi 10.1107/S1600536809030633
_journal_volume 65
_journal_year 2009
_chemical_formula_iupac 'C15 H8 O1'
_chemical_formula_moiety 'C15 H8 O1'
_chemical_formula_sum 'C15 H8 O'
_chemical_formula_weight 204.1
_chemical_name_systematic
;
4<i>H</i>-cyclopenta[<i>def</i>]phenanthren-4-one
;
_space_group_IT_number 2
_symmetry_cell_setting triclinic
_symmetry_space_group_name_Hall '-P 1'
_symmetry_space_group_name_H-M 'P -1'
_atom_sites_solution_hydrogens geom
_atom_sites_solution_primary direct
_atom_sites_solution_secondary difmap
_audit_creation_method SHELXL-97
_cell_angle_alpha 100.588(5)
_cell_angle_beta 101.065(5)
_cell_angle_gamma 91.824(5)
_cell_formula_units_Z 8
_cell_length_a 7.7884(5)
_cell_length_b 15.1558(8)
_cell_length_c 17.0236(10)
_cell_measurement_reflns_used 4555
_cell_measurement_temperature 293(2)
_cell_measurement_theta_max 32.6430
_cell_measurement_theta_min 2.4730
_cell_volume 1933.8(2)
_computing_cell_refinement 'CrysAlis RED (Oxford Diffraction, 2007)'
_computing_data_collection 'CrysAlis CCD (Oxford Diffraction, 2007)'
_computing_data_reduction 'CrysAlis RED (Oxford Diffraction, 2007)'
_computing_molecular_graphics 'SHELXL97 (Sheldrick, 2008)'
_computing_publication_material 'SHELXL97 (Sheldrick, 2008) and publCIF (Westrip, 2009)'
_computing_structure_refinement 'SHELXL97 (Sheldrick, 2008)'
_computing_structure_solution 'SHELXS97 (Sheldrick, 2008)'
_diffrn_ambient_temperature 293(2)
_diffrn_detector_area_resol_mean 16.1903
_diffrn_measured_fraction_theta_full 0.989
_diffrn_measured_fraction_theta_max 0.989
_diffrn_measurement_device_type 'Oxford Gemini S Ultra'
_diffrn_measurement_method \w
_diffrn_radiation_monochromator graphite
_diffrn_radiation_source 'fine-focus sealed tube'
_diffrn_radiation_type MoK\a
_diffrn_radiation_wavelength 0.71073
_diffrn_reflns_av_R_equivalents 0.0362
_diffrn_reflns_av_sigmaI/netI 0.0596
_diffrn_reflns_limit_h_max 8
_diffrn_reflns_limit_h_min -9
_diffrn_reflns_limit_k_max 18
_diffrn_reflns_limit_k_min -18
_diffrn_reflns_limit_l_max 20
_diffrn_reflns_limit_l_min -20
_diffrn_reflns_number 16146
_diffrn_reflns_theta_full 25.00
_diffrn_reflns_theta_max 25.00
_diffrn_reflns_theta_min 2.49
_diffrn_standards_decay_% 0
_diffrn_standards_interval_count 0
_diffrn_standards_interval_time 0
_diffrn_standards_number 0
_exptl_absorpt_coefficient_mu 0.087
_exptl_absorpt_correction_T_max 0.9828
_exptl_absorpt_correction_T_min 0.9620
_exptl_absorpt_correction_type multi-scan
_exptl_absorpt_process_details '(CrysAlis RED; Oxford Diffraction, 2007)'
_exptl_crystal_colour red
_exptl_crystal_density_diffrn 1.403
_exptl_crystal_density_method 'not measured'
_exptl_crystal_description prism
_exptl_crystal_F_000 848
_exptl_crystal_size_max 0.45
_exptl_crystal_size_mid 0.22
_exptl_crystal_size_min 0.20
_refine_diff_density_max 0.406
_refine_diff_density_min -0.263
_refine_ls_extinction_method none
_refine_ls_goodness_of_fit_ref 0.928
_refine_ls_hydrogen_treatment constr
_refine_ls_matrix_type full
_refine_ls_number_parameters 577
_refine_ls_number_reflns 6739
_refine_ls_number_restraints 30
_refine_ls_restrained_S_all 1.062
_refine_ls_R_factor_all 0.0955
_refine_ls_R_factor_gt 0.0512
_refine_ls_shift/su_max 0.000
_refine_ls_shift/su_mean 0.000
_refine_ls_structure_factor_coef Fsqd
_refine_ls_weighting_details 'calc w=1/[\s^2^(Fo^2^)+(0.0688P)^2^+0.0000P] where P=(Fo^2^+2Fc^2^)/3'
_refine_ls_weighting_scheme calc
_refine_ls_wR_factor_gt 0.1159
_refine_ls_wR_factor_ref 0.1289
_reflns_number_gt 4205
_reflns_number_total 6739
_reflns_threshold_expression I>2\s(I)
_cod_data_source_file bx2227.cif
_cod_data_source_block I
_cod_original_formula_sum 'C15 H8 O1'
_cod_database_code 2223005
_cod_database_fobs_code 2223005

loop_
_symmetry_equiv_pos_as_xyz
'x, y, z'
'-x, -y, -z'

loop_
_atom_site_type_symbol
_atom_site_label
_atom_site_fract_x
_atom_site_fract_y
_atom_site_fract_z
_atom_site_U_iso_or_equiv
_atom_site_adp_type
_atom_site_calc_flag
_atom_site_refinement_flags
_atom_site_occupancy
_atom_site_disorder_assembly
_atom_site_disorder_group
C C1 0.8063(4) 0.33098(18) 0.03517(17) 0.0399(7) Uani d . 1 . .
C C2 0.9978(3) 0.36444(17) 0.05461(16) 0.0367(7) Uani d . 1 . .
C C3 1.0372(3) 0.37987(16) -0.01840(16) 0.0348(6) Uani d . 1 . .
C C4 0.8892(3) 0.35928(16) -0.08247(16) 0.0340(6) Uani d . 1 . .
C C5 0.7456(4) 0.32899(17) -0.05450(16) 0.0356(6) Uani d . 1 . .
C C6 0.5917(4) 0.30514(18) -0.11001(17) 0.0408(7) Uani d . 1 . .
H H6A 0.4922 0.2844 -0.0943 0.049 Uiso calc R 1 . .
C C7 0.5879(4) 0.31286(19) -0.19101(17) 0.0450(8) Uani d . 1 . .
H H7A 0.4833 0.2974 -0.2288 0.054 Uiso calc R 1 . .
C C8 0.7328(4) 0.34248(18) -0.21725(17) 0.0446(7) Uani d . 1 . .
H H8A 0.7241 0.3466 -0.2717 0.053 Uiso calc R 1 . .
C C9 0.8934(4) 0.36642(17) -0.16181(16) 0.0377(7) Uani d . 1 . .
C C10 1.0617(4) 0.39708(19) -0.17468(18) 0.0473(8) Uani d . 1 . .
H H10A 1.0728 0.4031 -0.2269 0.057 Uiso calc R 1 . .
C C11 1.2049(4) 0.41741(19) -0.11228(18) 0.0468(8) Uani d . 1 . .
H H11A 1.3102 0.4372 -0.1236 0.056 Uiso calc R 1 . .
C C12 1.1994(4) 0.40946(17) -0.02998(17) 0.0392(7) Uani d . 1 . .
C C13 1.3329(4) 0.42358(18) 0.04128(19) 0.0472(8) Uani d . 1 . .
H H13A 1.4461 0.4426 0.0388 0.057 Uiso calc R 1 . .
C C14 1.2970(4) 0.40944(19) 0.11378(19) 0.0491(8) Uani d . 1 . .
H H14A 1.3873 0.4202 0.1596 0.059 Uiso calc R 1 . .
C C15 1.1294(4) 0.37934(19) 0.12227(17) 0.0463(8) Uani d . 1 . .
H H15A 1.1093 0.3699 0.1723 0.056 Uiso calc R 1 . .
C C16 0.6568(4) 0.5839(3) 0.4052(2) 0.0694(10) Uani d U 1 . .
C C17 0.6797(4) 0.5821(2) 0.4937(2) 0.0525(8) Uani d U 1 . .
C C18 0.7531(3) 0.50091(18) 0.50378(18) 0.0410(7) Uani d . 1 . .
C C19 0.7789(3) 0.45052(19) 0.42931(16) 0.0388(7) Uani d . 1 . .
C C20 0.7242(4) 0.4942(3) 0.3652(2) 0.0632(11) Uani d . 1 . .
C C21 0.7356(5) 0.4504(3) 0.2896(2) 0.0766(12) Uani d U 1 . .
H H21A 0.6995 0.4765 0.2444 0.092 Uiso calc R 1 . .
C C22 0.8009(5) 0.3669(3) 0.2807(2) 0.0779(12) Uani d U 1 . .
H H22A 0.8062 0.3375 0.2283 0.093 Uiso calc R 1 . .
C C23 0.8598(4) 0.3236(2) 0.3453(2) 0.0635(10) Uani d . 1 . .
H H23A 0.9054 0.2675 0.3364 0.076 Uiso calc R 1 . .
C C24 0.8480(4) 0.3675(2) 0.42488(17) 0.0424(7) Uani d . 1 . .
C C25 0.8946(4) 0.3359(2) 0.49970(18) 0.0471(8) Uani d . 1 . .
H H25A 0.9442 0.2808 0.4990 0.057 Uiso calc R 1 . .
C C26 0.8696(4) 0.38269(18) 0.57053(18) 0.0438(7) Uani d . 1 . .
H H26A 0.9007 0.3591 0.6176 0.053 Uiso calc R 1 . .
C C27 0.7939(3) 0.47103(18) 0.57593(17) 0.0384(7) Uani d . 1 . .
C C28 0.7557(4) 0.52866(19) 0.64403(19) 0.0503(8) Uani d . 1 . .
H H28A 0.7793 0.5124 0.6949 0.060 Uiso calc R 1 . .
C C29 0.6842(4) 0.6086(2) 0.6360(2) 0.0628(10) Uani d . 1 . .
H H29A 0.6600 0.6452 0.6822 0.075 Uiso calc R 1 . .
C C30 0.6458(4) 0.6379(2) 0.5620(3) 0.0669(11) Uani d . 1 . .
H H30A 0.5990 0.6931 0.5587 0.080 Uiso calc R 1 . .
C C31 -0.1975(3) 0.08775(17) 0.10259(15) 0.0332(6) Uani d . 1 . .
C C32 -0.0113(3) 0.11963(16) 0.14630(15) 0.0316(6) Uani d . 1 . .
C C33 0.0789(3) 0.13636(15) 0.08627(14) 0.0292(6) Uani d . 1 . .
C C34 -0.0332(3) 0.11806(15) 0.00853(15) 0.0285(6) Uani d . 1 . .
C C35 -0.2014(3) 0.08791(16) 0.01345(15) 0.0302(6) Uani d . 1 . .
C C36 -0.3248(3) 0.06629(17) -0.05763(15) 0.0342(6) Uani d . 1 . .
H H36A -0.4383 0.0453 -0.0576 0.041 Uiso calc R 1 . .
C C37 -0.2745(4) 0.07684(17) -0.13048(16) 0.0375(7) Uani d . 1 . .
H H37A -0.3575 0.0626 -0.1789 0.045 Uiso calc R 1 . .
C C38 -0.1079(4) 0.10733(17) -0.13356(15) 0.0374(7) Uani d . 1 . .
H H38A -0.0813 0.1137 -0.1833 0.045 Uiso calc R 1 . .
C C39 0.0232(3) 0.12901(16) -0.06143(15) 0.0315(6) Uani d . 1 . .
C C40 0.2048(4) 0.16059(17) -0.04878(17) 0.0391(7) Uani d . 1 . .
H H40A 0.2498 0.1699 -0.0936 0.047 Uiso calc R 1 . .
C C41 0.3131(4) 0.17747(18) 0.02610(17) 0.0399(7) Uani d . 1 . .
H H41A 0.4295 0.1973 0.0306 0.048 Uiso calc R 1 . .
C C42 0.2528(3) 0.16546(16) 0.09839(16) 0.0335(6) Uani d . 1 . .
C C43 0.3441(4) 0.17931(17) 0.18063(16) 0.0390(7) Uani d . 1 . .
H H43A 0.4622 0.1991 0.1941 0.047 Uiso calc R 1 . .
C C44 0.2574(4) 0.16333(17) 0.24065(17) 0.0406(7) Uani d . 1 . .
H H44A 0.3200 0.1729 0.2942 0.049 Uiso calc R 1 . .
C C45 0.0794(4) 0.13330(17) 0.22509(16) 0.0388(7) Uani d . 1 . .
H H45A 0.0251 0.1231 0.2670 0.047 Uiso calc R 1 . .
C C46 0.8208(3) -0.10522(18) 0.52660(16) 0.0344(6) Uani d . 1 . .
C C47 0.7622(3) -0.01303(17) 0.55685(15) 0.0320(6) Uani d . 1 . .
C C48 0.7321(3) 0.02944(17) 0.48979(15) 0.0304(6) Uani d . 1 . .
C C49 0.7657(3) -0.02706(17) 0.41971(15) 0.0309(6) Uani d . 1 . .
C C50 0.8189(3) -0.10950(17) 0.43687(15) 0.0319(6) Uani d . 1 . .
C C51 0.8496(4) -0.17342(18) 0.37382(16) 0.0388(7) Uani d . 1 . .
H H51A 0.8842 -0.2297 0.3823 0.047 Uiso calc R 1 . .
C C52 0.8269(4) -0.15119(19) 0.29552(16) 0.0409(7) Uani d . 1 . .
H H52A 0.8489 -0.1939 0.2525 0.049 Uiso calc R 1 . .
C C53 0.7739(3) -0.06923(19) 0.28018(16) 0.0386(7) Uani d . 1 . .
H H53A 0.7601 -0.0576 0.2276 0.046 Uiso calc R 1 . .
C C54 0.7405(3) -0.00288(17) 0.34402(15) 0.0328(6) Uani d . 1 . .
C C55 0.6794(4) 0.08598(18) 0.34298(17) 0.0399(7) Uani d . 1 . .
H H55A 0.6614 0.1068 0.2941 0.048 Uiso calc R 1 . .
C C56 0.6472(4) 0.14037(18) 0.41073(17) 0.0394(7) Uani d . 1 . .
H H56A 0.6086 0.1971 0.4065 0.047 Uiso calc R 1 . .
C C57 0.6706(3) 0.11364(17) 0.48878(16) 0.0341(6) Uani d . 1 . .
C C58 0.6382(3) 0.15905(18) 0.56446(17) 0.0403(7) Uani d . 1 . .
H H58A 0.5969 0.2163 0.5688 0.048 Uiso calc R 1 . .
C C59 0.6678(4) 0.11875(18) 0.63199(17) 0.0424(7) Uani d . 1 . .
H H59A 0.6461 0.1500 0.6811 0.051 Uiso calc R 1 . .
C C60 0.7296(3) 0.03219(18) 0.62916(16) 0.0378(7) Uani d . 1 . .
H H60A 0.7478 0.0064 0.6753 0.045 Uiso calc R 1 . .
O O1 0.7197(3) 0.30949(15) 0.08162(12) 0.0563(6) Uani d . 1 . .
O O2 0.5989(4) 0.64120(19) 0.37039(19) 0.1032(10) Uani d U 1 . .
O O3 -0.3173(2) 0.06667(13) 0.13308(11) 0.0466(5) Uani d . 1 . .
O O4 0.8593(3) -0.16354(13) 0.56584(11) 0.0487(5) Uani d . 1 . .

loop_
_atom_site_aniso_label
_atom_site_aniso_U_11
_atom_site_aniso_U_22
_atom_site_aniso_U_33
_atom_site_aniso_U_12
_atom_site_aniso_U_13
_atom_site_aniso_U_23
C1 0.0362(17) 0.0442(17) 0.0390(17) 0.0025(13) 0.0127(14) 0.0018(13)
C2 0.0364(17) 0.0351(15) 0.0360(16) 0.0059(12) 0.0061(13) 0.0012(12)
C3 0.0315(16) 0.0299(15) 0.0414(16) 0.0041(12) 0.0067(13) 0.0029(12)
C4 0.0317(16) 0.0279(14) 0.0395(16) 0.0022(11) 0.0050(13) 0.0016(11)
C5 0.0327(16) 0.0358(15) 0.0369(16) 0.0027(12) 0.0064(13) 0.0039(12)
C6 0.0332(17) 0.0438(17) 0.0443(18) -0.0038(13) 0.0084(13) 0.0060(13)
C7 0.0393(18) 0.0504(18) 0.0409(18) -0.0052(14) -0.0009(14) 0.0084(13)
C8 0.049(2) 0.0484(18) 0.0358(16) -0.0025(14) 0.0065(14) 0.0098(13)
C9 0.0369(17) 0.0385(16) 0.0380(17) -0.0011(13) 0.0072(13) 0.0091(12)
C10 0.0449(19) 0.0537(19) 0.0469(18) -0.0029(15) 0.0115(15) 0.0173(14)
C11 0.0386(18) 0.0475(18) 0.059(2) -0.0019(14) 0.0156(15) 0.0165(15)
C12 0.0345(17) 0.0302(15) 0.0514(18) 0.0013(12) 0.0064(14) 0.0066(13)
C13 0.0332(17) 0.0432(18) 0.061(2) -0.0038(13) 0.0040(15) 0.0066(14)
C14 0.0395(19) 0.0480(18) 0.049(2) -0.0028(14) -0.0082(15) 0.0019(14)
C15 0.0435(19) 0.0505(18) 0.0395(17) 0.0011(14) 0.0025(14) 0.0011(14)
C16 0.0469(19) 0.070(2) 0.091(2) -0.0149(16) -0.0093(17) 0.0422(19)
C17 0.0331(16) 0.0526(18) 0.070(2) -0.0078(14) 0.0007(14) 0.0199(16)
C18 0.0284(16) 0.0365(16) 0.055(2) -0.0100(13) 0.0022(13) 0.0089(14)
C19 0.0296(16) 0.0485(18) 0.0372(17) -0.0114(14) 0.0009(13) 0.0139(14)
C20 0.039(2) 0.092(3) 0.057(2) -0.0307(19) -0.0119(16) 0.038(2)
C21 0.065(2) 0.105(2) 0.060(2) -0.0390(19) -0.0037(16) 0.0431(19)
C22 0.073(2) 0.107(3) 0.0495(19) -0.042(2) 0.0203(17) 0.0042(19)
C23 0.054(2) 0.066(2) 0.068(2) -0.0193(17) 0.0235(18) -0.0038(18)
C24 0.0345(17) 0.054(2) 0.0374(17) -0.0143(14) 0.0069(13) 0.0102(14)
C25 0.0442(19) 0.0440(18) 0.053(2) -0.0002(14) 0.0093(15) 0.0099(15)
C26 0.0389(18) 0.0476(18) 0.0422(18) -0.0092(14) 0.0095(14) 0.0023(14)
C27 0.0301(16) 0.0368(16) 0.0446(18) -0.0074(12) 0.0055(13) 0.0023(13)
C28 0.0458(19) 0.0451(19) 0.054(2) -0.0080(15) 0.0112(15) -0.0041(15)
C29 0.049(2) 0.046(2) 0.087(3) -0.0020(16) 0.0202(19) -0.0094(19)
C30 0.035(2) 0.0394(19) 0.120(3) 0.0013(15) 0.010(2) 0.007(2)
C31 0.0328(16) 0.0344(15) 0.0330(15) 0.0025(12) 0.0090(12) 0.0054(11)
C32 0.0340(16) 0.0305(14) 0.0300(15) 0.0039(11) 0.0050(12) 0.0065(11)
C33 0.0284(15) 0.0269(14) 0.0297(14) 0.0041(11) 0.0020(12) 0.0023(11)
C34 0.0302(15) 0.0247(13) 0.0302(14) 0.0034(11) 0.0061(11) 0.0041(11)
C35 0.0274(15) 0.0286(14) 0.0349(15) 0.0013(11) 0.0061(12) 0.0070(11)
C36 0.0262(15) 0.0379(16) 0.0360(16) -0.0007(12) 0.0028(12) 0.0052(12)
C37 0.0373(17) 0.0412(16) 0.0287(15) 0.0002(13) -0.0014(12) 0.0019(12)
C38 0.0453(18) 0.0425(16) 0.0261(15) 0.0035(13) 0.0098(13) 0.0080(12)
C39 0.0327(16) 0.0316(14) 0.0305(15) 0.0037(12) 0.0075(12) 0.0051(11)
C40 0.0388(18) 0.0411(16) 0.0399(17) -0.0008(13) 0.0150(14) 0.0074(13)
C41 0.0305(16) 0.0422(16) 0.0470(18) -0.0030(13) 0.0116(13) 0.0057(13)
C42 0.0308(16) 0.0301(14) 0.0371(16) 0.0034(12) 0.0047(12) 0.0020(11)
C43 0.0313(16) 0.0341(16) 0.0444(17) 0.0037(12) -0.0037(13) 0.0009(13)
C44 0.0431(18) 0.0409(16) 0.0312(16) 0.0054(13) -0.0044(13) 0.0022(12)
C45 0.0466(19) 0.0376(16) 0.0311(16) 0.0080(13) 0.0060(13) 0.0053(12)
C46 0.0309(16) 0.0383(16) 0.0346(15) -0.0021(12) 0.0033(12) 0.0129(13)
C47 0.0284(15) 0.0359(15) 0.0317(15) -0.0029(12) 0.0036(11) 0.0099(12)
C48 0.0223(14) 0.0333(15) 0.0336(15) -0.0038(11) 0.0010(11) 0.0071(12)
C49 0.0229(14) 0.0376(16) 0.0314(15) -0.0042(11) 0.0037(11) 0.0077(12)
C50 0.0275(15) 0.0352(15) 0.0337(15) -0.0006(12) 0.0050(12) 0.0100(12)
C51 0.0393(17) 0.0372(16) 0.0417(17) 0.0037(13) 0.0095(13) 0.0108(13)
C52 0.0425(18) 0.0468(18) 0.0336(16) 0.0032(14) 0.0099(13) 0.0057(13)
C53 0.0366(17) 0.0522(18) 0.0302(15) 0.0009(13) 0.0088(12) 0.0138(13)
C54 0.0272(15) 0.0372(16) 0.0363(16) -0.0027(12) 0.0060(12) 0.0143(12)
C55 0.0374(17) 0.0474(18) 0.0388(17) 0.0022(13) 0.0047(13) 0.0213(14)
C56 0.0374(17) 0.0365(16) 0.0455(18) 0.0029(13) 0.0054(13) 0.0139(13)
C57 0.0247(15) 0.0360(16) 0.0396(16) -0.0039(12) 0.0015(12) 0.0085(12)
C58 0.0345(17) 0.0334(16) 0.0509(19) -0.0022(13) 0.0054(14) 0.0068(13)
C59 0.0422(18) 0.0417(17) 0.0400(17) -0.0007(13) 0.0101(13) -0.0016(13)
C60 0.0371(17) 0.0458(18) 0.0303(15) -0.0037(13) 0.0046(12) 0.0098(12)
O1 0.0450(13) 0.0841(16) 0.0400(12) -0.0058(11) 0.0129(10) 0.0094(11)
O2 0.0798(18) 0.0976(19) 0.133(2) -0.0129(14) -0.0255(15) 0.0757(17)
O3 0.0400(12) 0.0637(13) 0.0390(11) -0.0042(10) 0.0136(9) 0.0132(9)
O4 0.0678(15) 0.0444(12) 0.0379(12) 0.0088(10) 0.0101(10) 0.0178(10)

loop_
_atom_type_symbol
_atom_type_description
_atom_type_scat_dispersion_real
_atom_type_scat_dispersion_imag
_atom_type_scat_source
C C 0.0033 0.0016 'International Tables Vol C Tables 4.2.6.8 and 6.1.1.4'
H H 0.0000 0.0000 'International Tables Vol C Tables 4.2.6.8 and 6.1.1.4'
O O 0.0106 0.0060 'International Tables Vol C Tables 4.2.6.8 and 6.1.1.4'

loop_
_geom_angle_atom_site_label_1
_geom_angle_atom_site_label_2
_geom_angle_atom_site_label_3
_geom_angle_site_symmetry_1
_geom_angle_site_symmetry_3
_geom_angle
_geom_angle_publ_flag
O1 C1 C5 . . 126.9(3) ?
O1 C1 C2 . . 127.6(3) ?
C5 C1 C2 . . 105.4(2) ?
C15 C2 C3 . . 118.1(3) ?
C15 C2 C1 . . 135.8(3) ?
C3 C2 C1 . . 106.1(2) ?
C12 C3 C2 . . 126.4(3) ?
C12 C3 C4 . . 122.5(3) ?
C2 C3 C4 . . 111.1(2) ?
C9 C4 C5 . . 126.4(2) ?
C9 C4 C3 . . 122.9(2) ?
C5 C4 C3 . . 110.6(2) ?
C6 C5 C4 . . 117.7(2) ?
C6 C5 C1 . . 135.6(2) ?
C4 C5 C1 . . 106.7(2) ?
C5 C6 C7 . . 118.2(2) ?
C5 C6 H6A . . 120.9 ?
C7 C6 H6A . . 120.9 ?
C8 C7 C6 . . 122.9(3) ?
C8 C7 H7A . . 118.5 ?
C6 C7 H7A . . 118.5 ?
C7 C8 C9 . . 120.2(3) ?
C7 C8 H8A . . 119.9 ?
C9 C8 H8A . . 119.9 ?
C4 C9 C8 . . 114.6(2) ?
C4 C9 C10 . . 115.0(2) ?
C8 C9 C10 . . 130.4(3) ?
C11 C10 C9 . . 121.9(3) ?
C11 C10 H10A . . 119.1 ?
C9 C10 H10A . . 119.1 ?
C10 C11 C12 . . 122.7(3) ?
C10 C11 H11A . . 118.7 ?
C12 C11 H11A . . 118.7 ?
C3 C12 C13 . . 114.0(3) ?
C3 C12 C11 . . 114.9(2) ?
C13 C12 C11 . . 131.0(3) ?
C14 C13 C12 . . 120.6(3) ?
C14 C13 H13A . . 119.7 ?
C12 C13 H13A . . 119.7 ?
C13 C14 C15 . . 123.1(3) ?
C13 C14 H14A . . 118.5 ?
C15 C14 H14A . . 118.5 ?
C2 C15 C14 . . 117.8(3) ?
C2 C15 H15A . . 121.1 ?
C14 C15 H15A . . 121.1 ?
O2 C16 C17 . . 128.2(4) ?
O2 C16 C20 . . 125.8(4) ?
C17 C16 C20 . . 106.1(3) ?
C30 C17 C18 . . 117.8(3) ?
C30 C17 C16 . . 136.2(4) ?
C18 C17 C16 . . 105.9(3) ?
C27 C18 C17 . . 125.6(3) ?
C27 C18 C19 . . 122.6(3) ?
C17 C18 C19 . . 111.7(3) ?
C24 C19 C20 . . 126.9(3) ?
C24 C19 C18 . . 121.5(3) ?
C20 C19 C18 . . 111.6(3) ?
C21 C20 C19 . . 117.0(4) ?
C21 C20 C16 . . 138.3(3) ?
C19 C20 C16 . . 104.7(3) ?
C20 C21 C22 . . 119.2(3) ?
C20 C21 H21A . . 120.4 ?
C22 C21 H21A . . 120.4 ?
C21 C22 C23 . . 124.0(4) ?
C21 C22 H22A . . 118.0 ?
C23 C22 H22A . . 118.0 ?
C22 C23 C24 . . 118.1(3) ?
C22 C23 H23A . . 121.0 ?
C24 C23 H23A . . 121.0 ?
C19 C24 C23 . . 114.9(3) ?
C19 C24 C25 . . 116.7(3) ?
C23 C24 C25 . . 128.4(3) ?
C26 C25 C24 . . 122.3(3) ?
C26 C25 H25A . . 118.8 ?
C24 C25 H25A . . 118.8 ?
C25 C26 C27 . . 121.5(3) ?
C25 C26 H26A . . 119.3 ?
C27 C26 H26A . . 119.3 ?
C18 C27 C28 . . 115.2(3) ?
C18 C27 C26 . . 115.3(3) ?
C28 C27 C26 . . 129.5(3) ?
C29 C28 C27 . . 120.4(3) ?
C29 C28 H28A . . 119.8 ?
C27 C28 H28A . . 119.8 ?
C28 C29 C30 . . 123.2(3) ?
C28 C29 H29A . . 118.4 ?
C30 C29 H29A . . 118.4 ?
C17 C30 C29 . . 117.7(3) ?
C17 C30 H30A . . 121.2 ?
C29 C30 H30A . . 121.2 ?
O3 C31 C35 . . 127.6(2) ?
O3 C31 C32 . . 127.0(2) ?
C35 C31 C32 . . 105.5(2) ?
C45 C32 C33 . . 118.0(2) ?
C45 C32 C31 . . 135.6(2) ?
C33 C32 C31 . . 106.4(2) ?
C42 C33 C32 . . 126.4(2) ?
C42 C33 C34 . . 123.0(2) ?
C32 C33 C34 . . 110.7(2) ?
C39 C34 C35 . . 126.5(2) ?
C39 C34 C33 . . 122.4(2) ?
C35 C34 C33 . . 111.1(2) ?
C36 C35 C34 . . 117.8(2) ?
C36 C35 C31 . . 135.8(2) ?
C34 C35 C31 . . 106.4(2) ?
C35 C36 C37 . . 118.0(2) ?
C35 C36 H36A . . 121.0 ?
C37 C36 H36A . . 121.0 ?
C38 C37 C36 . . 123.0(2) ?
C38 C37 H37A . . 118.5 ?
C36 C37 H37A . . 118.5 ?
C37 C38 C39 . . 120.4(2) ?
C37 C38 H38A . . 119.8 ?
C39 C38 H38A . . 119.8 ?
C34 C39 C38 . . 114.3(2) ?
C34 C39 C40 . . 114.7(2) ?
C38 C39 C40 . . 131.0(2) ?
C41 C40 C39 . . 122.8(2) ?
C41 C40 H40A . . 118.6 ?
C39 C40 H40A . . 118.6 ?
C40 C41 C42 . . 121.9(2) ?
C40 C41 H41A . . 119.1 ?
C42 C41 H41A . . 119.1 ?
C33 C42 C43 . . 114.6(2) ?
C33 C42 C41 . . 115.2(2) ?
C43 C42 C41 . . 130.2(3) ?
C44 C43 C42 . . 119.9(3) ?
C44 C43 H43A . . 120.1 ?
C42 C43 H43A . . 120.1 ?
C43 C44 C45 . . 123.4(2) ?
C43 C44 H44A . . 118.3 ?
C45 C44 H44A . . 118.3 ?
C32 C45 C44 . . 117.8(3) ?
C32 C45 H45A . . 121.1 ?
C44 C45 H45A . . 121.1 ?
O4 C46 C47 . . 127.3(2) ?
O4 C46 C50 . . 127.4(2) ?
C47 C46 C50 . . 105.3(2) ?
C60 C47 C48 . . 118.0(2) ?
C60 C47 C46 . . 135.6(2) ?
C48 C47 C46 . . 106.3(2) ?
C57 C48 C47 . . 126.2(2) ?
C57 C48 C49 . . 122.8(2) ?
C47 C48 C49 . . 110.9(2) ?
C54 C49 C50 . . 125.9(2) ?
C54 C49 C48 . . 123.0(3) ?
C50 C49 C48 . . 111.0(2) ?
C51 C50 C49 . . 118.0(2) ?
C51 C50 C46 . . 135.5(3) ?
C49 C50 C46 . . 106.4(2) ?
C50 C51 C52 . . 117.9(3) ?
C50 C51 H51A . . 121.0 ?
C52 C51 H51A . . 121.0 ?
C53 C52 C51 . . 122.9(3) ?
C53 C52 H52A . . 118.5 ?
C51 C52 H52A . . 118.5 ?
C52 C53 C54 . . 120.0(2) ?
C52 C53 H53A . . 120.0 ?
C54 C53 H53A . . 120.0 ?
C49 C54 C53 . . 115.2(2) ?
C49 C54 C55 . . 114.4(2) ?
C53 C54 C55 . . 130.4(2) ?
C56 C55 C54 . . 122.5(2) ?
C56 C55 H55A . . 118.8 ?
C54 C55 H55A . . 118.8 ?
C55 C56 C57 . . 122.6(3) ?
C55 C56 H56A . . 118.7 ?
C57 C56 H56A . . 118.7 ?
C48 C57 C58 . . 114.7(2) ?
C48 C57 C56 . . 114.7(2) ?
C58 C57 C56 . . 130.6(3) ?
C59 C58 C57 . . 120.4(3) ?
C59 C58 H58A . . 119.8 ?
C57 C58 H58A . . 119.8 ?
C58 C59 C60 . . 122.4(3) ?
C58 C59 H59A . . 118.8 ?
C60 C59 H59A . . 118.8 ?
C47 C60 C59 . . 118.4(2) ?
C47 C60 H60A . . 120.8 ?
C59 C60 H60A . . 120.8 ?

loop_
_geom_bond_atom_site_label_1
_geom_bond_atom_site_label_2
_geom_bond_site_symmetry_2
_geom_bond_distance
_geom_bond_publ_flag
C1 O1 . 1.213(3) ?
C1 C5 . 1.503(4) ?
C1 C2 . 1.514(4) ?
C2 C15 . 1.366(4) ?
C2 C3 . 1.393(4) ?
C3 C12 . 1.389(4) ?
C3 C4 . 1.409(4) ?
C4 C9 . 1.381(4) ?
C4 C5 . 1.393(4) ?
C5 C6 . 1.368(4) ?
C6 C7 . 1.400(4) ?
C6 H6A . 0.9300 ?
C7 C8 . 1.381(4) ?
C7 H7A . 0.9300 ?
C8 C9 . 1.407(4) ?
C8 H8A . 0.9300 ?
C9 C10 . 1.446(4) ?
C10 C11 . 1.368(4) ?
C10 H10A . 0.9300 ?
C11 C12 . 1.437(4) ?
C11 H11A . 0.9300 ?
C12 C13 . 1.416(4) ?
C13 C14 . 1.369(4) ?
C13 H13A . 0.9300 ?
C14 C15 . 1.411(4) ?
C14 H14A . 0.9300 ?
C15 H15A . 0.9300 ?
C16 O2 . 1.191(4) ?
C16 C17 . 1.488(5) ?
C16 C20 . 1.559(6) ?
C17 C30 . 1.380(5) ?
C17 C18 . 1.399(4) ?
C18 C27 . 1.371(4) ?
C18 C19 . 1.408(4) ?
C19 C24 . 1.379(4) ?
C19 C20 . 1.384(4) ?
C20 C21 . 1.356(5) ?
C21 C22 . 1.372(5) ?
C21 H21A . 0.9300 ?
C22 C23 . 1.393(5) ?
C22 H22A . 0.9300 ?
C23 C24 . 1.417(4) ?
C23 H23A . 0.9300 ?
C24 C25 . 1.429(4) ?
C25 C26 . 1.334(4) ?
C25 H25A . 0.9300 ?
C26 C27 . 1.475(4) ?
C26 H26A . 0.9300 ?
C27 C28 . 1.404(4) ?
C28 C29 . 1.368(4) ?
C28 H28A . 0.9300 ?
C29 C30 . 1.394(5) ?
C29 H29A . 0.9300 ?
C30 H30A . 0.9300 ?
C31 O3 . 1.213(3) ?
C31 C35 . 1.512(4) ?
C31 C32 . 1.516(4) ?
C32 C45 . 1.366(3) ?
C32 C33 . 1.400(3) ?
C33 C42 . 1.376(3) ?
C33 C34 . 1.413(3) ?
C34 C39 . 1.381(3) ?
C34 C35 . 1.396(3) ?
C35 C36 . 1.372(3) ?
C36 C37 . 1.405(4) ?
C36 H36A . 0.9300 ?
C37 C38 . 1.377(4) ?
C37 H37A . 0.9300 ?
C38 C39 . 1.417(3) ?
C38 H38A . 0.9300 ?
C39 C40 . 1.441(3) ?
C40 C41 . 1.363(4) ?
C40 H40A . 0.9300 ?
C41 C42 . 1.438(4) ?
C41 H41A . 0.9300 ?
C42 C43 . 1.418(4) ?
C43 C44 . 1.380(4) ?
C43 H43A . 0.9300 ?
C44 C45 . 1.405(4) ?
C44 H44A . 0.9300 ?
C45 H45A . 0.9300 ?
C46 O4 . 1.214(3) ?
C46 C47 . 1.514(4) ?
C46 C50 . 1.514(4) ?
C47 C60 . 1.368(4) ?
C47 C48 . 1.396(3) ?
C48 C57 . 1.379(4) ?
C48 C49 . 1.409(4) ?
C49 C54 . 1.383(3) ?
C49 C50 . 1.392(4) ?
C50 C51 . 1.371(4) ?
C51 C52 . 1.414(4) ?
C51 H51A . 0.9300 ?
C52 C53 . 1.376(4) ?
C52 H52A . 0.9300 ?
C53 C54 . 1.408(4) ?
C53 H53A . 0.9300 ?
C54 C55 . 1.445(4) ?
C55 C56 . 1.359(4) ?
C55 H55A . 0.9300 ?
C56 C57 . 1.439(4) ?
C56 H56A . 0.9300 ?
C57 C58 . 1.417(4) ?
C58 C59 . 1.383(4) ?
C58 H58A . 0.9300 ?
C59 C60 . 1.407(4) ?
C59 H59A . 0.9300 ?
C60 H60A . 0.9300 ?

loop_
_geom_torsion_atom_site_label_1
_geom_torsion_atom_site_label_2
_geom_torsion_atom_site_label_3
_geom_torsion_atom_site_label_4
_geom_torsion_site_symmetry_1
_geom_torsion_site_symmetry_2
_geom_torsion_site_symmetry_3
_geom_torsion_site_symmetry_4
_geom_torsion
_geom_torsion_publ_flag
O1 C1 C2 C15 . . . . 1.6(5) ?
C5 C1 C2 C15 . . . . -177.9(3) ?
O1 C1 C2 C3 . . . . 179.8(3) ?
C5 C1 C2 C3 . . . . 0.4(3) ?
C15 C2 C3 C12 . . . . 0.0(4) ?
C1 C2 C3 C12 . . . . -178.7(3) ?
C15 C2 C3 C4 . . . . 178.5(2) ?
C1 C2 C3 C4 . . . . -0.1(3) ?
C12 C3 C4 C9 . . . . 0.3(4) ?
C2 C3 C4 C9 . . . . -178.3(3) ?
C12 C3 C4 C5 . . . . 178.4(3) ?
C2 C3 C4 C5 . . . . -0.2(3) ?
C9 C4 C5 C6 . . . . -1.2(4) ?
C3 C4 C5 C6 . . . . -179.2(2) ?
C9 C4 C5 C1 . . . . 178.5(3) ?
C3 C4 C5 C1 . . . . 0.4(3) ?
O1 C1 C5 C6 . . . . -0.4(5) ?
C2 C1 C5 C6 . . . . 179.1(3) ?
O1 C1 C5 C4 . . . . -180.0(3) ?
C2 C1 C5 C4 . . . . -0.5(3) ?
C4 C5 C6 C7 . . . . -0.2(4) ?
C1 C5 C6 C7 . . . . -179.7(3) ?
C5 C6 C7 C8 . . . . 0.7(4) ?
C6 C7 C8 C9 . . . . 0.1(5) ?
C5 C4 C9 C8 . . . . 1.9(4) ?
C3 C4 C9 C8 . . . . 179.7(2) ?
C5 C4 C9 C10 . . . . -178.0(3) ?
C3 C4 C9 C10 . . . . -0.2(4) ?
C7 C8 C9 C4 . . . . -1.3(4) ?
C7 C8 C9 C10 . . . . 178.6(3) ?
C4 C9 C10 C11 . . . . -0.1(4) ?
C8 C9 C10 C11 . . . . 180.0(3) ?
C9 C10 C11 C12 . . . . 0.3(5) ?
C2 C3 C12 C13 . . . . 0.5(4) ?
C4 C3 C12 C13 . . . . -177.9(2) ?
C2 C3 C12 C11 . . . . 178.3(3) ?
C4 C3 C12 C11 . . . . -0.1(4) ?
C10 C11 C12 C3 . . . . -0.3(4) ?
C10 C11 C12 C13 . . . . 177.2(3) ?
C3 C12 C13 C14 . . . . -0.9(4) ?
C11 C12 C13 C14 . . . . -178.3(3) ?
C12 C13 C14 C15 . . . . 0.9(5) ?
C3 C2 C15 C14 . . . . 0.0(4) ?
C1 C2 C15 C14 . . . . 178.1(3) ?
C13 C14 C15 C2 . . . . -0.4(5) ?
O2 C16 C17 C30 . . . . 0.9(6) ?
C20 C16 C17 C30 . . . . -179.0(3) ?
O2 C16 C17 C18 . . . . -179.8(3) ?
C20 C16 C17 C18 . . . . 0.4(3) ?
C30 C17 C18 C27 . . . . 0.5(4) ?
C16 C17 C18 C27 . . . . -179.0(3) ?
C30 C17 C18 C19 . . . . 179.4(3) ?
C16 C17 C18 C19 . . . . -0.1(3) ?
C27 C18 C19 C24 . . . . -0.3(4) ?
C17 C18 C19 C24 . . . . -179.2(2) ?
C27 C18 C19 C20 . . . . 178.7(2) ?
C17 C18 C19 C20 . . . . -0.3(3) ?
C24 C19 C20 C21 . . . . 1.6(4) ?
C18 C19 C20 C21 . . . . -177.3(3) ?
C24 C19 C20 C16 . . . . 179.4(3) ?
C18 C19 C20 C16 . . . . 0.5(3) ?
O2 C16 C20 C21 . . . . -3.4(6) ?
C17 C16 C20 C21 . . . . 176.4(4) ?
O2 C16 C20 C19 . . . . 179.6(3) ?
C17 C16 C20 C19 . . . . -0.5(3) ?
C19 C20 C21 C22 . . . . -0.6(5) ?
C16 C20 C21 C22 . . . . -177.3(3) ?
C20 C21 C22 C23 . . . . -0.9(5) ?
C21 C22 C23 C24 . . . . 1.4(5) ?
C20 C19 C24 C23 . . . . -1.1(4) ?
C18 C19 C24 C23 . . . . 177.7(2) ?
C20 C19 C24 C25 . . . . -179.8(3) ?
C18 C19 C24 C25 . . . . -1.0(4) ?
C22 C23 C24 C19 . . . . -0.4(4) ?
C22 C23 C24 C25 . . . . 178.1(3) ?
C19 C24 C25 C26 . . . . 1.5(4) ?
C23 C24 C25 C26 . . . . -177.0(3) ?
C24 C25 C26 C27 . . . . -0.8(4) ?
C17 C18 C27 C28 . . . . 0.3(4) ?
C19 C18 C27 C28 . . . . -178.5(2) ?
C17 C18 C27 C26 . . . . 179.7(2) ?
C19 C18 C27 C26 . . . . 1.0(4) ?
C25 C26 C27 C18 . . . . -0.4(4) ?
C25 C26 C27 C28 . . . . 178.9(3) ?
C18 C27 C28 C29 . . . . -0.4(4) ?
C26 C27 C28 C29 . . . . -179.8(3) ?
C27 C28 C29 C30 . . . . -0.3(5) ?
C18 C17 C30 C29 . . . . -1.2(4) ?
C16 C17 C30 C29 . . . . 178.2(3) ?
C28 C29 C30 C17 . . . . 1.1(5) ?
O3 C31 C32 C45 . . . . 1.1(5) ?
C35 C31 C32 C45 . . . . -178.9(3) ?
O3 C31 C32 C33 . . . . -179.7(3) ?
C35 C31 C32 C33 . . . . 0.3(3) ?
C45 C32 C33 C42 . . . . 0.2(4) ?
C31 C32 C33 C42 . . . . -179.2(2) ?
C45 C32 C33 C34 . . . . 179.4(2) ?
C31 C32 C33 C34 . . . . 0.0(3) ?
C42 C33 C34 C39 . . . . -0.7(4) ?
C32 C33 C34 C39 . . . . -180.0(2) ?
C42 C33 C34 C35 . . . . 178.8(2) ?
C32 C33 C34 C35 . . . . -0.4(3) ?
C39 C34 C35 C36 . . . . 0.3(4) ?
C33 C34 C35 C36 . . . . -179.2(2) ?
C39 C34 C35 C31 . . . . -179.9(2) ?
C33 C34 C35 C31 . . . . 0.6(3) ?
O3 C31 C35 C36 . . . . -0.8(5) ?
C32 C31 C35 C36 . . . . 179.2(3) ?
O3 C31 C35 C34 . . . . 179.4(3) ?
C32 C31 C35 C34 . . . . -0.6(3) ?
C34 C35 C36 C37 . . . . -0.7(4) ?
C31 C35 C36 C37 . . . . 179.5(3) ?
C35 C36 C37 C38 . . . . 0.3(4) ?
C36 C37 C38 C39 . . . . 0.6(4) ?
C35 C34 C39 C38 . . . . 0.6(4) ?
C33 C34 C39 C38 . . . . -180.0(2) ?
C35 C34 C39 C40 . . . . -179.5(2) ?
C33 C34 C39 C40 . . . . -0.1(4) ?
C37 C38 C39 C34 . . . . -1.0(4) ?
C37 C38 C39 C40 . . . . 179.2(3) ?
C34 C39 C40 C41 . . . . 0.7(4) ?
C38 C39 C40 C41 . . . . -179.4(3) ?
C39 C40 C41 C42 . . . . -0.5(4) ?
C32 C33 C42 C43 . . . . -0.3(4) ?
C34 C33 C42 C43 . . . . -179.4(2) ?
C32 C33 C42 C41 . . . . 180.0(2) ?
C34 C33 C42 C41 . . . . 0.9(4) ?
C40 C41 C42 C33 . . . . -0.3(4) ?
C40 C41 C42 C43 . . . . -179.9(3) ?
C33 C42 C43 C44 . . . . 0.2(4) ?
C41 C42 C43 C44 . . . . 179.8(3) ?
C42 C43 C44 C45 . . . . 0.1(4) ?
C33 C32 C45 C44 . . . . 0.0(4) ?
C31 C32 C45 C44 . . . . 179.1(3) ?
C43 C44 C45 C32 . . . . -0.1(4) ?
O4 C46 C47 C60 . . . . -2.2(5) ?
C50 C46 C47 C60 . . . . 177.1(3) ?
O4 C46 C47 C48 . . . . -179.6(2) ?
C50 C46 C47 C48 . . . . -0.3(3) ?
C60 C47 C48 C57 . . . . -0.5(4) ?
C46 C47 C48 C57 . . . . 177.5(2) ?
C60 C47 C48 C49 . . . . -177.9(2) ?
C46 C47 C48 C49 . . . . 0.1(3) ?
C57 C48 C49 C54 . . . . 0.2(4) ?
C47 C48 C49 C54 . . . . 177.7(2) ?
C57 C48 C49 C50 . . . . -177.3(2) ?
C47 C48 C49 C50 . . . . 0.2(3) ?
C54 C49 C50 C51 . . . . -0.1(4) ?
C48 C49 C50 C51 . . . . 177.3(2) ?
C54 C49 C50 C46 . . . . -177.8(2) ?
C48 C49 C50 C46 . . . . -0.4(3) ?
O4 C46 C50 C51 . . . . 2.6(5) ?
C47 C46 C50 C51 . . . . -176.7(3) ?
O4 C46 C50 C49 . . . . 179.8(2) ?
C47 C46 C50 C49 . . . . 0.5(3) ?
C49 C50 C51 C52 . . . . 0.6(4) ?
C46 C50 C51 C52 . . . . 177.6(3) ?
C50 C51 C52 C53 . . . . -0.8(4) ?
C51 C52 C53 C54 . . . . 0.3(4) ?
C50 C49 C54 C53 . . . . -0.4(4) ?
C48 C49 C54 C53 . . . . -177.5(2) ?
C50 C49 C54 C55 . . . . 178.1(2) ?
C48 C49 C54 C55 . . . . 1.0(3) ?
C52 C53 C54 C49 . . . . 0.2(4) ?
C52 C53 C54 C55 . . . . -177.9(2) ?
C49 C54 C55 C56 . . . . -0.9(4) ?
C53 C54 C55 C56 . . . . 177.2(3) ?
C54 C55 C56 C57 . . . . -0.3(4) ?
C47 C48 C57 C58 . . . . 0.6(4) ?
C49 C48 C57 C58 . . . . 177.7(2) ?
C47 C48 C57 C56 . . . . -178.5(2) ?
C49 C48 C57 C56 . . . . -1.4(3) ?
C55 C56 C57 C48 . . . . 1.4(4) ?
C55 C56 C57 C58 . . . . -177.4(3) ?
C48 C57 C58 C59 . . . . -0.2(3) ?
C56 C57 C58 C59 . . . . 178.7(2) ?
C57 C58 C59 C60 . . . . -0.3(4) ?
C48 C47 C60 C59 . . . . 0.0(4) ?
C46 C47 C60 C59 . . . . -177.2(3) ?
C58 C59 C60 C47 . . . . 0.4(4) ?
O1 C1 C2 C15 . . . . 1.6(5) ?
C5 C1 C2 C15 . . . . -177.9(3) ?
O1 C1 C2 C3 . . . . 179.8(3) ?
C5 C1 C2 C3 . . . . 0.4(3) ?
C15 C2 C3 C12 . . . . 0.0(4) ?
C1 C2 C3 C12 . . . . -178.7(3) ?
C15 C2 C3 C4 . . . . 178.5(2) ?
C1 C2 C3 C4 . . . . -0.1(3) ?
C12 C3 C4 C9 . . . . 0.3(4) ?
C2 C3 C4 C9 . . . . -178.3(3) ?
C12 C3 C4 C5 . . . . 178.4(3) ?
C2 C3 C4 C5 . . . . -0.2(3) ?
C9 C4 C5 C6 . . . . -1.2(4) ?
C3 C4 C5 C6 . . . . -179.2(2) ?
C9 C4 C5 C1 . . . . 178.5(3) ?
C3 C4 C5 C1 . . . . 0.4(3) ?
O1 C1 C5 C6 . . . . -0.4(5) ?
C2 C1 C5 C6 . . . . 179.1(3) ?
O1 C1 C5 C4 . . . . -180.0(3) ?
C2 C1 C5 C4 . . . . -0.5(3) ?
C4 C5 C6 C7 . . . . -0.2(4) ?
C1 C5 C6 C7 . . . . -179.7(3) ?
C5 C6 C7 C8 . . . . 0.7(4) ?
C6 C7 C8 C9 . . . . 0.1(5) ?
C5 C4 C9 C8 . . . . 1.9(4) ?
C3 C4 C9 C8 . . . . 179.7(2) ?
C5 C4 C9 C10 . . . . -178.0(3) ?
C3 C4 C9 C10 . . . . -0.2(4) ?
C7 C8 C9 C4 . . . . -1.3(4) ?
C7 C8 C9 C10 . . . . 178.6(3) ?
C4 C9 C10 C11 . . . . -0.1(4) ?
C8 C9 C10 C11 . . . . 180.0(3) ?
C9 C10 C11 C12 . . . . 0.3(5) ?
C2 C3 C12 C13 . . . . 0.5(4) ?
C4 C3 C12 C13 . . . . -177.9(2) ?
C2 C3 C12 C11 . . . . 178.3(3) ?
C4 C3 C12 C11 . . . . -0.1(4) ?
C10 C11 C12 C3 . . . . -0.3(4) ?
C10 C11 C12 C13 . . . . 177.2(3) ?
C3 C12 C13 C14 . . . . -0.9(4) ?
C11 C12 C13 C14 . . . . -178.3(3) ?
C12 C13 C14 C15 . . . . 0.9(5) ?
C3 C2 C15 C14 . . . . 0.0(4) ?
C1 C2 C15 C14 . . . . 178.1(3) ?
C13 C14 C15 C2 . . . . -0.4(5) ?
O2 C16 C17 C30 . . . . 0.9(6) ?
C20 C16 C17 C30 . . . . -179.0(3) ?
O2 C16 C17 C18 . . . . -179.8(3) ?
C20 C16 C17 C18 . . . . 0.4(3) ?
C30 C17 C18 C27 . . . . 0.5(4) ?
C16 C17 C18 C27 . . . . -179.0(3) ?
C30 C17 C18 C19 . . . . 179.4(3) ?
C16 C17 C18 C19 . . . . -0.1(3) ?
C27 C18 C19 C24 . . . . -0.3(4) ?
C17 C18 C19 C24 . . . . -179.2(2) ?
C27 C18 C19 C20 . . . . 178.7(2) ?
C17 C18 C19 C20 . . . . -0.3(3) ?
C24 C19 C20 C21 . . . . 1.6(4) ?
C18 C19 C20 C21 . . . . -177.3(3) ?
C24 C19 C20 C16 . . . . 179.4(3) ?
C18 C19 C20 C16 . . . . 0.5(3) ?
O2 C16 C20 C21 . . . . -3.4(6) ?
C17 C16 C20 C21 . . . . 176.4(4) ?
O2 C16 C20 C19 . . . . 179.6(3) ?
C17 C16 C20 C19 . . . . -0.5(3) ?
C20 C19 C24 C23 . . . . -1.1(4) ?
C18 C19 C24 C23 . . . . 177.7(2) ?
C20 C19 C24 C25 . . . . -179.8(3) ?
C18 C19 C24 C25 . . . . -1.0(4) ?
C22 C23 C24 C19 . . . . -0.4(4) ?
C22 C23 C24 C25 . . . . 178.1(3) ?
C19 C24 C25 C26 . . . . 1.5(4) ?
C23 C24 C25 C26 . . . . -177.0(3) ?
C24 C25 C26 C27 . . . . -0.8(4) ?
C17 C18 C27 C28 . . . . 0.3(4) ?
C19 C18 C27 C28 . . . . -178.5(2) ?
C17 C18 C27 C26 . . . . 179.7(2) ?
C19 C18 C27 C26 . . . . 1.0(4) ?
C25 C26 C27 C18 . . . . -0.4(4) ?
C25 C26 C27 C28 . . . . 178.9(3) ?
C18 C27 C28 C29 . . . . -0.4(4) ?
C26 C27 C28 C29 . . . . -179.8(3) ?
C27 C28 C29 C30 . . . . -0.3(5) ?
C18 C17 C30 C29 . . . . -1.2(4) ?
C16 C17 C30 C29 . . . . 178.2(3) ?
C28 C29 C30 C17 . . . . 1.1(5) ?
O3 C31 C32 C45 . . . . 1.1(5) ?
C35 C31 C32 C45 . . . . -178.9(3) ?
O3 C31 C32 C33 . . . . -179.7(3) ?
C35 C31 C32 C33 . . . . 0.3(3) ?
C45 C32 C33 C42 . . . . 0.2(4) ?
C31 C32 C33 C42 . . . . -179.2(2) ?
C45 C32 C33 C34 . . . . 179.4(2) ?
C31 C32 C33 C34 . . . . 0.0(3) ?
C42 C33 C34 C39 . . . . -0.7(4) ?
C32 C33 C34 C39 . . . . -180.0(2) ?
C42 C33 C34 C35 . . . . 178.8(2) ?
C32 C33 C34 C35 . . . . -0.4(3) ?
C39 C34 C35 C36 . . . . 0.3(4) ?
C33 C34 C35 C36 . . . . -179.2(2) ?
C39 C34 C35 C31 . . . . -179.9(2) ?
C33 C34 C35 C31 . . . . 0.6(3) ?
O3 C31 C35 C36 . . . . -0.8(5) ?
C32 C31 C35 C36 . . . . 179.2(3) ?
O3 C31 C35 C34 . . . . 179.4(3) ?
C32 C31 C35 C34 . . . . -0.6(3) ?
C34 C35 C36 C37 . . . . -0.7(4) ?
C31 C35 C36 C37 . . . . 179.5(3) ?
C35 C36 C37 C38 . . . . 0.3(4) ?
C36 C37 C38 C39 . . . . 0.6(4) ?
C35 C34 C39 C38 . . . . 0.6(4) ?
C33 C34 C39 C38 . . . . -180.0(2) ?
C35 C34 C39 C40 . . . . -179.5(2) ?
C33 C34 C39 C40 . . . . -0.1(4) ?
C37 C38 C39 C34 . . . . -1.0(4) ?
C37 C38 C39 C40 . . . . 179.2(3) ?
C34 C39 C40 C41 . . . . 0.7(4) ?
C38 C39 C40 C41 . . . . -179.4(3) ?
C39 C40 C41 C42 . . . . -0.5(4) ?
C32 C33 C42 C43 . . . . -0.3(4) ?
C34 C33 C42 C43 . . . . -179.4(2) ?
C32 C33 C42 C41 . . . . 180.0(2) ?
C34 C33 C42 C41 . . . . 0.9(4) ?
C40 C41 C42 C33 . . . . -0.3(4) ?
C40 C41 C42 C43 . . . . -179.9(3) ?
C33 C42 C43 C44 . . . . 0.2(4) ?
C41 C42 C43 C44 . . . . 179.8(3) ?
C42 C43 C44 C45 . . . . 0.1(4) ?
C33 C32 C45 C44 . . . . 0.0(4) ?
C31 C32 C45 C44 . . . . 179.1(3) ?
C43 C44 C45 C32 . . . . -0.1(4) ?
O4 C46 C47 C60 . . . . -2.2(5) ?
C50 C46 C47 C60 . . . . 177.1(3) ?
O4 C46 C47 C48 . . . . -179.6(2) ?
C50 C46 C47 C48 . . . . -0.3(3) ?
C60 C47 C48 C57 . . . . -0.5(4) ?
C46 C47 C48 C57 . . . . 177.5(2) ?
C60 C47 C48 C49 . . . . -177.9(2) ?
C46 C47 C48 C49 . . . . 0.1(3) ?
C57 C48 C49 C54 . . . . 0.2(4) ?
C47 C48 C49 C54 . . . . 177.7(2) ?
C57 C48 C49 C50 . . . . -177.3(2) ?
C47 C48 C49 C50 . . . . 0.2(3) ?
C54 C49 C50 C51 . . . . -0.1(4) ?
C48 C49 C50 C51 . . . . 177.3(2) ?
C54 C49 C50 C46 . . . . -177.8(2) ?
C48 C49 C50 C46 . . . . -0.4(3) ?
O4 C46 C50 C51 . . . . 2.6(5) ?
C47 C46 C50 C51 . . . . -176.7(3) ?
O4 C46 C50 C49 . . . . 179.8(2) ?
C47 C46 C50 C49 . . . . 0.5(3) ?
C49 C50 C51 C52 . . . . 0.6(4) ?
C46 C50 C51 C52 . . . . 177.6(3) ?
C50 C51 C52 C53 . . . . -0.8(4) ?
C51 C52 C53 C54 . . . . 0.3(4) ?
C50 C49 C54 C53 . . . . -0.4(4) ?
C48 C49 C54 C53 . . . . -177.5(2) ?
C50 C49 C54 C55 . . . . 178.1(2) ?
C48 C49 C54 C55 . . . . 1.0(3) ?
C52 C53 C54 C49 . . . . 0.2(4) ?
C52 C53 C54 C55 . . . . -177.9(2) ?
C49 C54 C55 C56 . . . . -0.9(4) ?
C53 C54 C55 C56 . . . . 177.2(3) ?
C54 C55 C56 C57 . . . . -0.3(4) ?
C47 C48 C57 C58 . . . . 0.6(4) ?
C49 C48 C57 C58 . . . . 177.7(2) ?
C47 C48 C57 C56 . . . . -178.5(2) ?
C49 C48 C57 C56 . . . . -1.4(3) ?
C55 C56 C57 C48 . . . . 1.4(4) ?
C55 C56 C57 C58 . . . . -177.4(3) ?
C48 C57 C58 C59 . . . . -0.2(3) ?
C56 C57 C58 C59 . . . . 178.7(2) ?
C57 C58 C59 C60 . . . . -0.3(4) ?
C48 C47 C60 C59 . . . . 0.0(4) ?
C46 C47 C60 C59 . . . . -177.2(3) ?
C58 C59 C60 C47 . . . . 0.4(4) ?
C24 C23 C22 C21 . . . . 1.4(5) ?
C19 C20 C21 C22 . . . . -0.6(5) ?
C16 C20 C21 C22 . . . . -177.3(3) ?
C23 C22 C21 C20 . . . . -0.9(5) ?
